data_7218248
loop_
_publ_author_name
'Singh, Suryabhan'
'Bhattacharya, Subrato'

_publ_section_title
;
 Studies of structural diversity due to inter-/intra-molecular hydrogen
 bonding and photoluminescent properties in thiocarboxylate Cu(I) and
 Ag(I) complexes
;
_journal_name_full 'RSC Adv.'
_journal_paper_doi 10.1039/C4RA07883G
_journal_year 2014
_chemical_formula_sum 'C45 H39 Cu N2 O P2 S2'
_chemical_formula_weight 813.41
_space_group_IT_number 19
_symmetry_cell_setting orthorhombic
_symmetry_Int_Tables_number 19
_symmetry_space_group_name_Hall 'P 2ac 2ab'
_symmetry_space_group_name_H-M 'P 21 21 21'
_atom_sites_solution_hydrogens geom
_atom_sites_solution_primary direct
_atom_sites_solution_secondary difmap
_audit_creation_method SHELXL-97
_cell_angle_alpha 90.00
_cell_angle_beta 90.00
_cell_angle_gamma 90.00
_cell_formula_units_Z 4
_cell_length_a 12.6998(7)
_cell_length_b 13.0818(8)
_cell_length_c 24.7253(13)
_cell_measurement_temperature 293(2)
_cell_volume 4107.8(4)
_computing_structure_refinement 'SHELXL-97 (Sheldrick, 1997)'
_diffrn_ambient_temperature 293(2)
_diffrn_measured_fraction_theta_full 0.997
_diffrn_measured_fraction_theta_max 0.879
_diffrn_radiation_monochromator graphite
_diffrn_radiation_type MoK\a
_diffrn_radiation_wavelength 0.71073
_diffrn_reflns_av_R_equivalents 0.0326
_diffrn_reflns_av_sigmaI/netI 0.0726
_diffrn_reflns_limit_h_max 17
_diffrn_reflns_limit_h_min -15
_diffrn_reflns_limit_k_max 17
_diffrn_reflns_limit_k_min -17
_diffrn_reflns_limit_l_max 33
_diffrn_reflns_limit_l_min -30
_diffrn_reflns_number 15721
_diffrn_reflns_theta_full 25.00
_diffrn_reflns_theta_max 28.96
_diffrn_reflns_theta_min 3.22
_diffrn_source 'fine-focus sealed tube'
_exptl_absorpt_coefficient_mu 0.748
_exptl_absorpt_correction_T_max 1.00000
_exptl_absorpt_correction_T_min 0.77080
_exptl_absorpt_correction_type multi-scan
_exptl_crystal_colour Colorless
_exptl_crystal_density_diffrn 1.315
_exptl_crystal_density_method 'not measured'
_exptl_crystal_description Rectangular
_exptl_crystal_F_000 1688
_exptl_crystal_recrystallization_method 'Toluene and chloroform'
_exptl_crystal_size_max 0.39
_exptl_crystal_size_mid 0.37
_exptl_crystal_size_min 0.36
_refine_diff_density_max 2.501
_refine_diff_density_min -0.655
_refine_diff_density_rms 0.084
_refine_ls_abs_structure_details 'Flack H D (1983), Acta Cryst. A39, 876-881'
_refine_ls_abs_structure_Flack 0.00(2)
_refine_ls_extinction_method none
_refine_ls_goodness_of_fit_ref 1.038
_refine_ls_hydrogen_treatment mixed
_refine_ls_matrix_type full
_refine_ls_number_parameters 482
_refine_ls_number_reflns 8505
_refine_ls_number_restraints 0
_refine_ls_restrained_S_all 1.038
_refine_ls_R_factor_all 0.1115
_refine_ls_R_factor_gt 0.0721
_refine_ls_shift/su_max 0.001
_refine_ls_shift/su_mean 0.000
_refine_ls_structure_factor_coef Fsqd
_refine_ls_weighting_details 'calc w=1/[\s^2^(Fo^2^)+(0.1124P)^2^+0.4697P] where P=(Fo^2^+2Fc^2^)/3'
_refine_ls_weighting_scheme calc
_refine_ls_wR_factor_gt 0.1770
_refine_ls_wR_factor_ref 0.2020
_reflns_number_gt 5742
_reflns_number_total 8505
_reflns_threshold_expression >2sigma(I)
_cod_data_source_file c4ra07883g2.cif
_cod_data_source_block cutaa-mb
_cod_database_code 7218248

loop_
_symmetry_equiv_pos_as_xyz
'x, y, z'
'-x+1/2, -y, z+1/2'
'x+1/2, -y+1/2, -z'
'-x, y+1/2, -z+1/2'

loop_
_atom_site_label
_atom_site_type_symbol
_atom_site_fract_x
_atom_site_fract_y
_atom_site_fract_z
_atom_site_U_iso_or_equiv
_atom_site_adp_type
_atom_site_occupancy
_atom_site_symmetry_multiplicity
_atom_site_calc_flag
_atom_site_refinement_flags
Cu1 Cu -0.02295(6) 1.03651(5) 0.64267(3) 0.0433(2) Uani 1 1 d .
P2 P -0.20263(12) 1.06450(11) 0.63634(6) 0.0396(3) Uani 1 1 d .
P1 P 0.04121(12) 0.92323(12) 0.57928(6) 0.0423(4) Uani 1 1 d .
S2 S -0.02249(15) 0.94782(16) 0.72719(6) 0.0613(5) Uani 1 1 d .
S1 S 0.03236(16) 1.20902(14) 0.64644(8) 0.0649(5) Uani 1 1 d .
N1 N 0.1307(5) 0.9041(4) 0.7996(2) 0.0457(13) Uani 1 1 d .
N2 N 0.1829(5) 1.0018(4) 0.7353(2) 0.0499(13) Uani 1 1 d .
H1 H 0.1834 1.0393 0.7067 0.060 Uiso 1 1 calc R
C28 C -0.2716(4) 0.9425(5) 0.6354(2) 0.0454(14) Uani 1 1 d .
C22 C 0.0329(5) 0.7871(5) 0.5960(2) 0.0446(14) Uani 1 1 d .
C3 C 0.0992(5) 0.9507(4) 0.7532(2) 0.0425(14) Uani 1 1 d .
O1 O 0.2280(6) 1.1628(5) 0.6666(3) 0.108(2) Uani 1 1 d .
C10 C -0.0312(5) 0.9302(4) 0.5150(2) 0.0393(12) Uani 1 1 d .
C45 C -0.1963(7) 1.1613(5) 0.7365(2) 0.0551(18) Uani 1 1 d .
H45 H -0.1244 1.1484 0.7346 0.066 Uiso 1 1 calc R
C14 C -0.1154(6) 0.8575(6) 0.4360(3) 0.064(2) Uani 1 1 d .
H14 H -0.1340 0.8007 0.4155 0.077 Uiso 1 1 calc R
C16 C 0.1788(5) 0.9355(5) 0.5579(2) 0.0444(14) Uani 1 1 d .
C13 C -0.1390(5) 0.9530(6) 0.4173(3) 0.0632(19) Uani 1 1 d .
H13 H -0.1747 0.9612 0.3848 0.076 Uiso 1 1 calc R
C23 C 0.1010(6) 0.7149(5) 0.5743(3) 0.0559(17) Uani 1 1 d .
H23 H 0.1551 0.7357 0.5515 0.067 Uiso 1 1 calc R
C27 C -0.0453(5) 0.7530(5) 0.6301(3) 0.0553(17) Uani 1 1 d .
H27 H -0.0914 0.8001 0.6453 0.066 Uiso 1 1 calc R
C12 C -0.1098(6) 1.0364(6) 0.4470(3) 0.0570(17) Uani 1 1 d .
H12 H -0.1275 1.1015 0.4349 0.068 Uiso 1 1 calc R
C11 C -0.0538(5) 1.0252(5) 0.4949(2) 0.0519(16) Uani 1 1 d .
H11 H -0.0315 1.0830 0.5136 0.062 Uiso 1 1 calc R
C6 C 0.3731(6) 1.0213(6) 0.7644(3) 0.069(2) Uani 1 1 d .
H6 H 0.3960 1.0623 0.7360 0.083 Uiso 1 1 calc R
C40 C -0.2597(6) 1.1306(5) 0.6951(3) 0.0502(16) Uani 1 1 d .
C4 C 0.2350(5) 0.9241(5) 0.8096(3) 0.0480(15) Uani 1 1 d .
C15 C -0.0628(6) 0.8432(6) 0.4863(3) 0.0587(18) Uani 1 1 d .
H15 H -0.0499 0.7780 0.4998 0.070 Uiso 1 1 calc R
C39 C -0.3564(6) 1.1219(7) 0.5592(3) 0.071(2) Uani 1 1 d .
H39 H -0.4005 1.0732 0.5746 0.085 Uiso 1 1 calc R
C20 C 0.3177(6) 0.9478(6) 0.4915(3) 0.070(2) Uani 1 1 d .
H20 H 0.3382 0.9549 0.4556 0.084 Uiso 1 1 calc R
C29 C -0.2977(6) 0.8934(6) 0.6830(3) 0.065(2) Uani 1 1 d .
H29 H -0.2886 0.9264 0.7160 0.078 Uiso 1 1 calc R
C25 C 0.0109(6) 0.5804(6) 0.6214(3) 0.069(2) Uani 1 1 d .
H25 H 0.0049 0.5118 0.6307 0.083 Uiso 1 1 calc R
C2 C 0.1975(7) 1.3391(6) 0.6564(3) 0.076(2) Uani 1 1 d .
H2A H 0.1380 1.3823 0.6493 0.113 Uiso 1 1 calc R
H2B H 0.2488 1.3477 0.6282 0.113 Uiso 1 1 calc R
H2C H 0.2282 1.3572 0.6905 0.113 Uiso 1 1 calc R
C41 C -0.3650(7) 1.1540(7) 0.6980(4) 0.078(2) Uani 1 1 d .
H41 H -0.4094 1.1350 0.6698 0.094 Uiso 1 1 calc R
C9 C 0.3046(7) 0.8934(5) 0.8499(3) 0.076(2) Uani 1 1 d .
H9 H 0.2833 0.8500 0.8777 0.091 Uiso 1 1 calc R
C35 C -0.1927(6) 1.2121(5) 0.5550(3) 0.0549(17) Uani 1 1 d .
H35 H -0.1249 1.2240 0.5679 0.066 Uiso 1 1 calc R
C5 C 0.2688(5) 0.9867(5) 0.7688(3) 0.0495(16) Uani 1 1 d .
C24 C 0.0887(6) 0.6125(5) 0.5864(3) 0.0610(19) Uani 1 1 d .
H24 H 0.1335 0.5646 0.5707 0.073 Uiso 1 1 calc R
C34 C -0.2560(6) 1.1349(5) 0.5793(3) 0.0503(16) Uani 1 1 d .
C21 C 0.2106(6) 0.9414(5) 0.5045(3) 0.0558(16) Uani 1 1 d .
H21 H 0.1605 0.9412 0.4771 0.067 Uiso 1 1 calc R
C36 C -0.2302(8) 1.2681(7) 0.5137(3) 0.077(3) Uani 1 1 d .
H36 H -0.1874 1.3178 0.4982 0.093 Uiso 1 1 calc R
C33 C -0.2856(6) 0.8920(5) 0.5860(3) 0.0608(19) Uani 1 1 d .
H33 H -0.2684 0.9236 0.5535 0.073 Uiso 1 1 calc R
C31 C -0.3520(9) 0.7471(7) 0.6339(6) 0.104(3) Uani 1 1 d .
H31 H -0.3804 0.6815 0.6338 0.124 Uiso 1 1 calc R
C30 C -0.3372(8) 0.7956(7) 0.6815(4) 0.083(3) Uani 1 1 d .
H30 H -0.3540 0.7625 0.7137 0.100 Uiso 1 1 calc R
C37 C -0.3285(10) 1.2540(8) 0.4939(3) 0.091(3) Uani 1 1 d .
H37 H -0.3527 1.2940 0.4654 0.109 Uiso 1 1 calc R
C38 C -0.3925(8) 1.1804(8) 0.5161(4) 0.097(3) Uani 1 1 d .
H38 H -0.4597 1.1698 0.5024 0.116 Uiso 1 1 calc R
C26 C -0.0567(6) 0.6507(6) 0.6420(4) 0.074(2) Uani 1 1 d .
H26 H -0.1113 0.6296 0.6645 0.089 Uiso 1 1 calc R
C19 C 0.3927(6) 0.9435(6) 0.5314(4) 0.073(2) Uani 1 1 d .
H19 H 0.4638 0.9453 0.5226 0.088 Uiso 1 1 calc R
C1 C 0.1630(7) 1.2316(6) 0.6579(3) 0.067(2) Uani 1 1 d .
C18 C 0.3621(6) 0.9367(7) 0.5841(4) 0.076(2) Uani 1 1 d .
H18 H 0.4129 0.9341 0.6112 0.091 Uiso 1 1 calc R
C17 C 0.2560(5) 0.9335(7) 0.5980(3) 0.068(2) Uani 1 1 d .
H17 H 0.2364 0.9300 0.6342 0.082 Uiso 1 1 calc R
C8 C 0.4051(8) 0.9292(8) 0.8472(4) 0.096(3) Uani 1 1 d .
H8 H 0.4522 0.9120 0.8745 0.115 Uiso 1 1 calc R
C32 C -0.3270(8) 0.7908(6) 0.5872(4) 0.082(3) Uani 1 1 d .
H32 H -0.3366 0.7552 0.5550 0.098 Uiso 1 1 calc R
C7 C 0.4391(8) 0.9899(7) 0.8056(4) 0.089(3) Uani 1 1 d .
H7 H 0.5092 1.0107 0.8050 0.106 Uiso 1 1 calc R
C43 C -0.3427(11) 1.2337(7) 0.7829(4) 0.089(3) Uani 1 1 d .
H43 H -0.3704 1.2687 0.8124 0.107 Uiso 1 1 calc R
C44 C -0.2360(10) 1.2107(6) 0.7809(3) 0.081(3) Uani 1 1 d .
H44 H -0.1919 1.2287 0.8094 0.097 Uiso 1 1 calc R
C42 C -0.4056(9) 1.2051(8) 0.7419(4) 0.095(3) Uani 1 1 d .
H42 H -0.4772 1.2200 0.7432 0.113 Uiso 1 1 calc R
H2 H 0.085(4) 0.864(4) 0.814(2) 0.015(13) Uiso 1 1 d .

loop_
_atom_site_aniso_label
_atom_site_aniso_U_11
_atom_site_aniso_U_22
_atom_site_aniso_U_33
_atom_site_aniso_U_23
_atom_site_aniso_U_13
_atom_site_aniso_U_12
Cu1 0.0406(4) 0.0503(4) 0.0389(3) 0.0054(3) -0.0022(3) -0.0073(4)
P2 0.0413(7) 0.0393(7) 0.0381(7) -0.0021(7) 0.0009(7) -0.0026(7)
P1 0.0387(8) 0.0491(8) 0.0393(7) 0.0093(7) 0.0040(6) -0.0005(7)
S2 0.0527(9) 0.0838(12) 0.0475(8) 0.0232(9) -0.0034(8) -0.0074(11)
S1 0.0610(10) 0.0561(9) 0.0776(12) -0.0051(9) 0.0036(11) -0.0071(9)
N1 0.062(4) 0.040(3) 0.035(3) 0.007(2) 0.000(2) 0.004(3)
N2 0.062(3) 0.047(3) 0.040(3) 0.007(2) -0.006(3) 0.002(3)
C28 0.035(3) 0.050(3) 0.051(3) -0.003(3) 0.007(3) -0.002(3)
C22 0.037(3) 0.054(3) 0.043(3) 0.013(3) -0.001(3) 0.007(3)
C3 0.056(4) 0.035(3) 0.037(3) 0.003(3) 0.006(3) 0.010(3)
O1 0.081(4) 0.084(4) 0.159(7) 0.050(5) 0.011(4) -0.012(4)
C10 0.037(3) 0.044(3) 0.037(3) 0.003(2) -0.001(3) 0.007(3)
C45 0.079(5) 0.048(4) 0.037(3) -0.005(3) -0.001(3) 0.011(4)
C14 0.057(4) 0.068(5) 0.068(5) -0.009(4) -0.014(4) -0.006(4)
C16 0.044(3) 0.042(3) 0.047(3) 0.005(3) 0.007(3) 0.000(3)
C13 0.049(4) 0.084(5) 0.057(4) 0.019(4) -0.007(3) 0.009(4)
C23 0.057(4) 0.059(4) 0.053(4) 0.016(3) 0.006(3) 0.006(4)
C27 0.048(4) 0.056(4) 0.062(4) 0.015(3) 0.007(3) 0.004(3)
C12 0.061(4) 0.056(4) 0.053(4) 0.013(4) 0.005(3) 0.014(4)
C11 0.064(4) 0.050(3) 0.041(3) 0.005(3) 0.009(3) 0.005(3)
C6 0.066(5) 0.061(4) 0.080(5) 0.006(4) -0.013(4) -0.011(4)
C40 0.053(4) 0.056(4) 0.042(3) -0.001(3) 0.007(3) -0.003(3)
C4 0.056(4) 0.038(3) 0.050(3) -0.007(3) -0.010(3) -0.002(3)
C15 0.056(4) 0.060(4) 0.061(4) 0.009(4) -0.006(3) -0.011(4)
C39 0.060(4) 0.074(5) 0.077(5) 0.010(4) -0.014(4) 0.003(4)
C20 0.061(4) 0.075(5) 0.073(5) -0.001(4) 0.026(4) -0.003(4)
C29 0.072(5) 0.062(4) 0.061(4) 0.002(4) 0.012(4) -0.021(4)
C25 0.067(5) 0.054(4) 0.086(5) 0.022(4) -0.011(4) -0.002(4)
C2 0.085(6) 0.069(5) 0.072(5) 0.000(4) 0.002(5) -0.028(5)
C41 0.066(5) 0.090(6) 0.078(5) -0.025(5) 0.022(4) -0.008(5)
C9 0.104(7) 0.054(4) 0.069(5) 0.017(4) -0.038(5) -0.012(4)
C35 0.074(5) 0.046(3) 0.045(3) 0.000(3) 0.006(4) 0.003(4)
C5 0.056(4) 0.038(3) 0.054(4) 0.001(3) -0.012(3) 0.004(3)
C24 0.057(4) 0.050(4) 0.076(5) 0.008(4) 0.001(4) 0.016(3)
C34 0.058(4) 0.051(3) 0.042(3) -0.012(3) -0.006(3) 0.014(3)
C21 0.054(4) 0.063(4) 0.050(4) 0.003(3) 0.012(3) -0.003(4)
C36 0.106(7) 0.077(5) 0.049(4) 0.017(4) 0.009(5) 0.033(6)
C33 0.057(4) 0.058(4) 0.067(5) -0.008(4) -0.009(4) -0.006(4)
C31 0.102(8) 0.059(5) 0.149(10) -0.006(7) -0.009(8) -0.031(5)
C30 0.091(7) 0.067(5) 0.092(6) 0.010(5) 0.018(6) -0.021(5)
C37 0.139(10) 0.079(6) 0.055(5) 0.015(5) -0.010(6) 0.040(7)
C38 0.077(6) 0.105(7) 0.109(7) 0.024(6) -0.048(6) 0.017(6)
C26 0.057(4) 0.079(5) 0.087(5) 0.031(5) 0.005(4) -0.011(4)
C19 0.049(4) 0.057(4) 0.114(7) -0.019(5) 0.025(5) -0.009(4)
C1 0.079(5) 0.051(4) 0.071(5) 0.001(4) 0.022(4) -0.016(4)
C18 0.046(4) 0.093(6) 0.088(6) -0.007(5) -0.003(4) -0.006(4)
C17 0.047(4) 0.096(6) 0.061(4) -0.010(5) 0.003(3) -0.003(4)
C8 0.084(6) 0.090(6) 0.115(7) 0.011(6) -0.059(6) -0.003(6)
C32 0.091(7) 0.057(4) 0.097(6) -0.020(5) -0.012(6) -0.026(5)
C7 0.072(5) 0.069(5) 0.125(8) 0.016(6) -0.038(6) -0.021(4)
C43 0.131(9) 0.060(5) 0.077(6) -0.007(5) 0.042(6) 0.001(6)
C44 0.137(9) 0.069(5) 0.036(4) -0.009(4) -0.004(5) -0.015(6)
C42 0.086(6) 0.089(6) 0.109(8) -0.031(6) 0.045(6) -0.005(6)

loop_
_atom_type_symbol
_atom_type_description
_atom_type_scat_dispersion_real
_atom_type_scat_dispersion_imag
_atom_type_scat_source
C C 0.0033 0.0016 'International Tables Vol C Tables 4.2.6.8 and 6.1.1.4'
H H 0.0000 0.0000 'International Tables Vol C Tables 4.2.6.8 and 6.1.1.4'
N N 0.0061 0.0033 'International Tables Vol C Tables 4.2.6.8 and 6.1.1.4'
O O 0.0106 0.0060 'International Tables Vol C Tables 4.2.6.8 and 6.1.1.4'
P P 0.1023 0.0942 'International Tables Vol C Tables 4.2.6.8 and 6.1.1.4'
S S 0.1246 0.1234 'International Tables Vol C Tables 4.2.6.8 and 6.1.1.4'
Cu Cu 0.3201 1.2651 'International Tables Vol C Tables 4.2.6.8 and 6.1.1.4'

loop_
_geom_angle_atom_site_label_1
_geom_angle_atom_site_label_2
_geom_angle_atom_site_label_3
_geom_angle
P1 Cu1 P2 113.81(6)
P1 Cu1 S1 122.34(7)
P2 Cu1 S1 98.30(7)
P1 Cu1 S2 106.35(7)
P2 Cu1 S2 97.94(6)
S1 Cu1 S2 115.34(8)
C34 P2 C28 104.8(3)
C34 P2 C40 103.1(3)
C28 P2 C40 103.5(3)
C34 P2 Cu1 120.0(2)
C28 P2 Cu1 109.64(19)
C40 P2 Cu1 114.2(2)
C22 P1 C16 101.8(3)
C22 P1 C10 102.4(3)
C16 P1 C10 102.9(3)
C22 P1 Cu1 116.8(2)
C16 P1 Cu1 118.5(2)
C10 P1 Cu1 112.28(19)
C3 S2 Cu1 109.1(2)
C1 S1 Cu1 117.4(3)
C3 N1 C4 110.5(6)
C3 N1 H2 115(3)
C4 N1 H2 134(3)
C3 N2 C5 111.0(5)
C3 N2 H1 124.5
C5 N2 H1 124.5
C29 C28 C33 119.5(6)
C29 C28 P2 120.8(5)
C33 C28 P2 119.1(5)
C27 C22 C23 117.8(6)
C27 C22 P1 119.6(5)
C23 C22 P1 122.5(5)
N2 C3 N1 105.7(6)
N2 C3 S2 128.3(4)
N1 C3 S2 125.8(5)
C11 C10 C15 119.6(5)
C11 C10 P1 117.6(5)
C15 C10 P1 122.7(5)
C40 C45 C44 121.6(8)
C40 C45 H45 119.2
C44 C45 H45 119.2
C13 C14 C15 121.2(7)
C13 C14 H14 119.4
C15 C14 H14 119.4
C21 C16 C17 118.4(6)
C21 C16 P1 124.0(5)
C17 C16 P1 117.6(5)
C12 C13 C14 119.3(6)
C12 C13 H13 120.3
C14 C13 H13 120.3
C24 C23 C22 120.4(7)
C24 C23 H23 119.8
C22 C23 H23 119.8
C22 C27 C26 121.4(7)
C22 C27 H27 119.3
C26 C27 H27 119.3
C13 C12 C11 120.8(7)
C13 C12 H12 119.6
C11 C12 H12 119.6
C10 C11 C12 120.8(7)
C10 C11 H11 119.6
C12 C11 H11 119.6
C7 C6 C5 114.9(8)
C7 C6 H6 122.5
C5 C6 H6 122.5
C45 C40 C41 118.1(7)
C45 C40 P2 119.9(5)
C41 C40 P2 122.0(6)
C5 C4 N1 106.5(6)
C5 C4 C9 120.1(7)
N1 C4 C9 133.4(7)
C10 C15 C14 118.0(6)
C10 C15 H15 121.0
C14 C15 H15 121.0
C34 C39 C38 120.9(8)
C34 C39 H39 119.5
C38 C39 H39 119.5
C19 C20 C21 120.4(7)
C19 C20 H20 119.8
C21 C20 H20 119.8
C30 C29 C28 119.8(8)
C30 C29 H29 120.1
C28 C29 H29 120.1
C26 C25 C24 118.9(7)
C26 C25 H25 120.6
C24 C25 H25 120.6
C1 C2 H2A 109.5
C1 C2 H2B 109.5
H2A C2 H2B 109.5
C1 C2 H2C 109.5
H2A C2 H2C 109.5
H2B C2 H2C 109.5
C40 C41 C42 120.9(9)
C40 C41 H41 119.5
C42 C41 H41 119.5
C8 C9 C4 117.4(8)
C8 C9 H9 121.3
C4 C9 H9 121.3
C36 C35 C34 120.5(8)
C36 C35 H35 119.8
C34 C35 H35 119.8
C4 C5 N2 106.2(6)
C4 C5 C6 123.0(6)
N2 C5 C6 130.7(7)
C25 C24 C23 120.8(7)
C25 C24 H24 119.6
C23 C24 H24 119.6
C39 C34 C35 117.2(7)
C39 C34 P2 124.3(6)
C35 C34 P2 118.5(5)
C16 C21 C20 120.4(7)
C16 C21 H21 119.8
C20 C21 H21 119.8
C35 C36 C37 121.8(9)
C35 C36 H36 119.1
C37 C36 H36 119.1
C28 C33 C32 117.9(8)
C28 C33 H33 121.0
C32 C33 H33 121.0
C32 C31 C30 121.5(8)
C32 C31 H31 119.2
C30 C31 H31 119.2
C31 C30 C29 120.7(9)
C31 C30 H30 119.6
C29 C30 H30 119.6
C36 C37 C38 119.8(8)
C36 C37 H37 120.1
C38 C37 H37 120.1
C37 C38 C39 119.8(9)
C37 C38 H38 120.1
C39 C38 H38 120.1
C25 C26 C27 120.7(7)
C25 C26 H26 119.7
C27 C26 H26 119.7
C18 C19 C20 119.5(7)
C18 C19 H19 120.2
C20 C19 H19 120.2
O1 C1 C2 119.9(8)
O1 C1 S1 123.3(6)
C2 C1 S1 116.7(7)
C19 C18 C17 120.9(8)
C19 C18 H18 119.5
C17 C18 H18 119.5
C16 C17 C18 120.3(7)
C16 C17 H17 119.8
C18 C17 H17 119.8
C9 C8 C7 122.2(8)
C9 C8 H8 118.9
C7 C8 H8 118.9
C31 C32 C33 120.4(8)
C31 C32 H32 119.8
C33 C32 H32 119.8
C8 C7 C6 122.3(9)
C8 C7 H7 118.9
C6 C7 H7 118.9
C42 C43 C44 119.5(8)
C42 C43 H43 120.3
C44 C43 H43 120.3
C45 C44 C43 119.4(9)
C45 C44 H44 120.3
C43 C44 H44 120.3
C43 C42 C41 120.6(10)
C43 C42 H42 119.7
C41 C42 H42 119.7

loop_
_geom_bond_atom_site_label_1
_geom_bond_atom_site_label_2
_geom_bond_distance
Cu1 P1 2.3057(18)
Cu1 P2 2.3165(17)
Cu1 S1 2.365(2)
Cu1 S2 2.3903(17)
P2 C34 1.815(7)
P2 C28 1.820(6)
P2 C40 1.840(7)
P1 C22 1.832(6)
P1 C16 1.833(6)
P1 C10 1.839(6)
S2 C3 1.674(7)
S1 C1 1.709(9)
N1 C3 1.359(7)
N1 C4 1.372(9)
N1 H2 0.86(5)
N2 C3 1.331(8)
N2 C5 1.384(8)
N2 H1 0.8600
C28 C29 1.383(9)
C28 C33 1.399(9)
C22 C27 1.376(9)
C22 C23 1.388(9)
O1 C1 1.240(10)
C10 C11 1.369(9)
C10 C15 1.400(9)
C45 C40 1.364(9)
C45 C44 1.369(10)
C45 H45 0.9300
C14 C13 1.366(11)
C14 C15 1.425(10)
C14 H14 0.9300
C16 C21 1.383(8)
C16 C17 1.394(9)
C13 C12 1.366(10)
C13 H13 0.9300
C23 C24 1.382(10)
C23 H23 0.9300
C27 C26 1.378(10)
C27 H27 0.9300
C12 C11 1.390(9)
C12 H12 0.9300
C11 H11 0.9300
C6 C7 1.381(11)
C6 C5 1.404(10)
C6 H6 0.9300
C40 C41 1.373(11)
C4 C5 1.369(9)
C4 C9 1.392(10)
C15 H15 0.9300
C39 C34 1.380(10)
C39 C38 1.389(11)
C39 H39 0.9300
C20 C19 1.373(11)
C20 C21 1.400(10)
C20 H20 0.9300
C29 C30 1.374(11)
C29 H29 0.9300
C25 C26 1.358(11)
C25 C24 1.379(11)
C25 H25 0.9300
C2 C1 1.473(10)
C2 H2A 0.9600
C2 H2B 0.9600
C2 H2C 0.9600
C41 C42 1.376(12)
C41 H41 0.9300
C9 C8 1.361(13)
C9 H9 0.9300
C35 C36 1.345(10)
C35 C34 1.424(10)
C35 H35 0.9300
C24 H24 0.9300
C21 H21 0.9300
C36 C37 1.354(14)
C36 H36 0.9300
C33 C32 1.425(10)
C33 H33 0.9300
C31 C32 1.327(14)
C31 C30 1.352(14)
C31 H31 0.9300
C30 H30 0.9300
C37 C38 1.374(14)
C37 H37 0.9300
C38 H38 0.9300
C26 H26 0.9300
C19 C18 1.362(12)
C19 H19 0.9300
C18 C17 1.391(10)
C18 H18 0.9300
C17 H17 0.9300
C8 C7 1.370(13)
C8 H8 0.9300
C32 H32 0.9300
C7 H7 0.9300
C43 C42 1.345(14)
C43 C44 1.390(16)
C43 H43 0.9300
C44 H44 0.9300
C42 H42 0.9300
